data_4113618
loop_
_publ_author_name
'Joshua S. Figueroa'
'Christopher C. Cummins'

_publ_section_title
;
 The Niobaziridine-Hydride Functional Group: Synthesis and Divergent
 Reactivity
;
_journal_name_full 'Journal of the American Chemical Society'
_journal_page_first 4020
_journal_page_last 4021
_journal_paper_doi 10.1021/ja028446y
_journal_volume 125
_journal_year 2003
_chemical_formula_sum 'C39 H60 N3 Nb Se'
_chemical_formula_weight 742.77
_chemical_name_common Nb(Se)(N[Np]Ar)3
_chemical_name_systematic
; 
 ? 
;
_space_group_IT_number 14
_symmetry_cell_setting monoclinic
_symmetry_space_group_name_Hall '-P 2ybc'
_symmetry_space_group_name_H-M 'P 1 21/c 1'
_atom_sites_solution_hydrogens geom
_atom_sites_solution_primary direct
_atom_sites_solution_secondary difmap
_audit_creation_method SHELXL-97
_cell_angle_alpha 90.00
_cell_angle_beta 90.0000(10)
_cell_angle_gamma 90.00
_cell_formula_units_Z 4
_cell_length_a 11.1454(8)
_cell_length_b 10.6072(8)
_cell_length_c 33.260(3)
_cell_measurement_reflns_used 97
_cell_measurement_temperature 183(2)
_cell_measurement_theta_max 23.30
_cell_measurement_theta_min 2.28
_cell_volume 3932.0(5)
_computing_cell_refinement 'Bruker SMART'
_computing_data_collection 'Bruker SMART'
_computing_data_reduction 'Bruker SHELXTL'
_computing_molecular_graphics 'Bruker SHELXTL'
_computing_publication_material 'Bruker SHELXTL'
_computing_structure_refinement 'SHELXL-97 (Sheldrick, 1997)'
_computing_structure_solution 'SHELXS-97 (Sheldrick, 1990)'
_diffrn_ambient_temperature 183(2)
_diffrn_measured_fraction_theta_full 0.992
_diffrn_measured_fraction_theta_max 0.992
_diffrn_measurement_device_type 'CCD area detector'
_diffrn_measurement_method 'phi and omega scans'
_diffrn_radiation_monochromator graphite
_diffrn_radiation_source 'fine-focus sealed tube'
_diffrn_radiation_type MoK\a
_diffrn_radiation_wavelength 0.71073
_diffrn_reflns_av_R_equivalents 0.0421
_diffrn_reflns_av_sigmaI/netI 0.0288
_diffrn_reflns_limit_h_max 9
_diffrn_reflns_limit_h_min -12
_diffrn_reflns_limit_k_max 11
_diffrn_reflns_limit_k_min -10
_diffrn_reflns_limit_l_max 36
_diffrn_reflns_limit_l_min -36
_diffrn_reflns_number 15365
_diffrn_reflns_theta_full 23.30
_diffrn_reflns_theta_max 23.30
_diffrn_reflns_theta_min 2.28
_exptl_absorpt_coefficient_mu 1.260
_exptl_absorpt_correction_T_max 0.2757
_exptl_absorpt_correction_T_min 0.2147
_exptl_absorpt_correction_type empirical
_exptl_crystal_colour red
_exptl_crystal_density_diffrn 1.255
_exptl_crystal_description block
_exptl_crystal_F_000 1560
_exptl_crystal_size_max 0.38
_exptl_crystal_size_mid 0.34
_exptl_crystal_size_min 0.28
_refine_diff_density_max 0.573
_refine_diff_density_min -0.954
_refine_diff_density_rms 0.084
_refine_ls_extinction_method none
_refine_ls_goodness_of_fit_ref 1.387
_refine_ls_hydrogen_treatment mixed
_refine_ls_matrix_type full
_refine_ls_number_parameters 397
_refine_ls_number_reflns 5626
_refine_ls_number_restraints 0
_refine_ls_restrained_S_all 1.387
_refine_ls_R_factor_all 0.0655
_refine_ls_R_factor_gt 0.0651
_refine_ls_shift/su_max 0.001
_refine_ls_shift/su_mean 0.000
_refine_ls_structure_factor_coef Fsqd
_refine_ls_weighting_details 'calc w=1/[\s^2^(Fo^2^)+(0.0000P)^2^+18.8327P] where P=(Fo^2^+2Fc^2^)/3'
_refine_ls_weighting_scheme calc
_refine_ls_wR_factor_gt 0.1322
_refine_ls_wR_factor_ref 0.1323
_reflns_number_gt 5595
_reflns_number_total 5626
_reflns_threshold_expression >2sigma(I)
_cod_data_source_file ja028446ysi20030122_052029_4.cif
_cod_data_source_block 0020631m
_cod_database_code 4113618

loop_
_symmetry_equiv_pos_as_xyz
'x, y, z'
'-x, y+1/2, -z+1/2'
'-x, -y, -z'
'x, -y-1/2, z-1/2'

loop_
_atom_site_label
_atom_site_type_symbol
_atom_site_fract_x
_atom_site_fract_y
_atom_site_fract_z
_atom_site_U_iso_or_equiv
_atom_site_adp_type
_atom_site_occupancy
_atom_site_symmetry_multiplicity
_atom_site_calc_flag
_atom_site_refinement_flags
Nb Nb 0.85218(5) 0.30143(5) 0.619908(15) 0.02506(16) Uani 1 1 d .
Se Se 1.04505(6) 0.22240(7) 0.61645(2) 0.0423(2) Uani 1 1 d .
N1 N 0.7675(4) 0.1802(5) 0.65545(14) 0.0267(11) Uani 1 1 d .
N2 N 0.7940(5) 0.2912(5) 0.56292(15) 0.0344(12) Uani 1 1 d .
N3 N 0.8511(4) 0.4798(5) 0.63805(15) 0.0322(12) Uani 1 1 d .
C11 C 0.6387(5) 0.1894(6) 0.65219(16) 0.0286(14) Uani 1 1 d .
C12 C 0.5722(5) 0.0955(6) 0.63269(18) 0.0338(15) Uani 1 1 d .
H12A H 0.6105 0.0237 0.6230 0.041 Uiso 1 1 calc R
C13 C 0.4484(6) 0.1095(7) 0.62769(19) 0.0407(17) Uani 1 1 d .
C14 C 0.3909(6) 0.2157(7) 0.6432(2) 0.0471(19) Uani 1 1 d .
H14A H 0.3087 0.2258 0.6396 0.056 Uiso 1 1 calc R
C15 C 0.4557(6) 0.3063(7) 0.6639(2) 0.0415(16) Uani 1 1 d .
C16 C 0.5784(6) 0.2930(6) 0.66816(18) 0.0336(14) Uani 1 1 d .
H16A H 0.6216 0.3543 0.6820 0.040 Uiso 1 1 calc R
C17 C 0.8114(5) 0.0645(6) 0.67544(17) 0.0298(14) Uani 1 1 d .
H17A H 0.8850 0.0384 0.6623 0.036 Uiso 1 1 calc R
H17B H 0.7527 -0.0018 0.6713 0.036 Uiso 1 1 calc R
C18 C 0.8361(6) 0.0760(6) 0.72114(18) 0.0330(15) Uani 1 1 d .
C19 C 0.7256(7) 0.1270(7) 0.7428(2) 0.0481(19) Uani 1 1 d .
H19A H 0.7089 0.2109 0.7336 0.072 Uiso 1 1 calc R
H19B H 0.7403 0.1284 0.7713 0.072 Uiso 1 1 calc R
H19C H 0.6580 0.0736 0.7373 0.072 Uiso 1 1 calc R
C21 C 0.7256(6) 0.3979(6) 0.54992(18) 0.0371(16) Uani 1 1 d .
C22 C 0.6177(7) 0.4276(7) 0.5687(2) 0.0462(18) Uani 1 1 d .
H22A H 0.5871 0.3749 0.5885 0.055 Uiso 1 1 calc R
C23 C 0.5549(8) 0.5366(9) 0.5577(3) 0.067(3) Uani 1 1 d .
C24 C 0.6015(11) 0.6125(9) 0.5280(3) 0.079(3) Uani 1 1 d .
H24A H 0.5605 0.6857 0.5210 0.094 Uiso 1 1 calc R
C25 C 0.7060(11) 0.5842(8) 0.5084(2) 0.071(3) Uani 1 1 d .
C26 C 0.7690(8) 0.4775(7) 0.5198(2) 0.051(2) Uani 1 1 d .
H26A H 0.8413 0.4586 0.5072 0.061 Uiso 1 1 calc R
C27 C 0.8404(6) 0.2103(6) 0.53034(19) 0.0391(16) Uani 1 1 d .
H27A H 0.9243 0.1926 0.5357 0.047 Uiso 1 1 calc R
H27B H 0.8364 0.2571 0.5053 0.047 Uiso 1 1 calc R
C28 C 0.7742(7) 0.0844(6) 0.5247(2) 0.0408(17) Uani 1 1 d .
C29 C 0.8206(8) 0.0276(8) 0.4850(2) 0.059(2) Uani 1 1 d .
H29A H 0.7807 -0.0511 0.4799 0.088 Uiso 1 1 calc R
H29B H 0.9055 0.0135 0.4869 0.088 Uiso 1 1 calc R
H29C H 0.8045 0.0849 0.4633 0.088 Uiso 1 1 calc R
C31 C 0.7830(5) 0.5374(6) 0.66963(19) 0.0324(15) Uani 1 1 d .
C32 C 0.8017(6) 0.4974(6) 0.70894(19) 0.0357(15) Uani 1 1 d .
H32A H 0.8621 0.4393 0.7142 0.043 Uiso 1 1 calc R
C33 C 0.7319(6) 0.5425(7) 0.7407(2) 0.0446(18) Uani 1 1 d .
C34 C 0.6438(7) 0.6301(7) 0.7322(3) 0.053(2) Uani 1 1 d .
H34A H 0.5954 0.6596 0.7530 0.063 Uiso 1 1 calc R
C35 C 0.6260(7) 0.6744(7) 0.6942(3) 0.054(2) Uani 1 1 d .
C36 C 0.6950(6) 0.6270(6) 0.6622(2) 0.0436(17) Uani 1 1 d .
H36A H 0.6816 0.6556 0.6362 0.052 Uiso 1 1 calc R
C37 C 0.9065(6) 0.5616(6) 0.60784(18) 0.0323(14) Uani 1 1 d .
H37A H 0.8444 0.6163 0.5972 0.039 Uiso 1 1 calc R
H37B H 0.9335 0.5086 0.5859 0.039 Uiso 1 1 calc R
C38 C 1.0129(6) 0.6456(6) 0.6205(2) 0.0390(16) Uani 1 1 d .
C39 C 1.0689(8) 0.6967(8) 0.5812(2) 0.062(2) Uani 1 1 d .
H39A H 1.0099 0.7446 0.5667 0.094 Uiso 1 1 calc R
H39B H 1.0955 0.6274 0.5649 0.094 Uiso 1 1 calc R
H39C H 1.1360 0.7498 0.5875 0.094 Uiso 1 1 calc R
C110 C 0.8647(7) -0.0572(7) 0.73534(19) 0.0430(17) Uani 1 1 d .
H11A H 0.8810 -0.0561 0.7637 0.065 Uiso 1 1 calc R
H11B H 0.9338 -0.0882 0.7212 0.065 Uiso 1 1 calc R
H11C H 0.7974 -0.1112 0.7301 0.065 Uiso 1 1 calc R
C111 C 0.9431(7) 0.1609(7) 0.7284(2) 0.0481(19) Uani 1 1 d .
H11D H 0.9246 0.2448 0.7195 0.072 Uiso 1 1 calc R
H11E H 1.0109 0.1296 0.7137 0.072 Uiso 1 1 calc R
H11F H 0.9617 0.1621 0.7566 0.072 Uiso 1 1 calc R
C131 C 0.3800(7) 0.0082(9) 0.6052(3) 0.066(2) Uani 1 1 d .
H13A H 0.2967 0.0310 0.6037 0.098 Uiso 1 1 calc R
H13B H 0.3880 -0.0707 0.6191 0.098 Uiso 1 1 calc R
H13C H 0.4119 0.0001 0.5785 0.098 Uiso 1 1 calc R
C151 C 0.3909(7) 0.4172(8) 0.6831(3) 0.062(2) Uani 1 1 d .
H15A H 0.4482 0.4710 0.6961 0.092 Uiso 1 1 calc R
H15B H 0.3344 0.3865 0.7026 0.092 Uiso 1 1 calc R
H15C H 0.3491 0.4639 0.6627 0.092 Uiso 1 1 calc R
C210 C 0.6407(7) 0.1053(8) 0.5219(2) 0.058(2) Uani 1 1 d .
H21A H 0.6011 0.0259 0.5180 0.086 Uiso 1 1 calc R
H21B H 0.6236 0.1598 0.4995 0.086 Uiso 1 1 calc R
H21C H 0.6125 0.1437 0.5462 0.086 Uiso 1 1 calc R
C211 C 0.8052(7) -0.0060(7) 0.5586(2) 0.0455(18) Uani 1 1 d .
H21D H 0.7631 -0.0840 0.5547 0.068 Uiso 1 1 calc R
H21E H 0.7821 0.0305 0.5838 0.068 Uiso 1 1 calc R
H21F H 0.8901 -0.0217 0.5586 0.068 Uiso 1 1 calc R
C231 C 0.4373(10) 0.5685(11) 0.5786(3) 0.099(4) Uani 1 1 d .
H23A H 0.4188 0.5042 0.5980 0.149 Uiso 1 1 calc R
H23B H 0.3741 0.5730 0.5590 0.149 Uiso 1 1 calc R
H23C H 0.4447 0.6483 0.5920 0.149 Uiso 1 1 calc R
C251 C 0.7566(13) 0.6687(9) 0.4759(3) 0.113(5) Uani 1 1 d .
H25A H 0.7027 0.7378 0.4713 0.170 Uiso 1 1 calc R
H25B H 0.7660 0.6213 0.4515 0.170 Uiso 1 1 calc R
H25C H 0.8332 0.7007 0.4843 0.170 Uiso 1 1 calc R
C310 C 1.1064(7) 0.5701(8) 0.6435(2) 0.056(2) Uani 1 1 d .
H31A H 1.0718 0.5389 0.6680 0.083 Uiso 1 1 calc R
H31B H 1.1736 0.6233 0.6497 0.083 Uiso 1 1 calc R
H31C H 1.1328 0.5005 0.6273 0.083 Uiso 1 1 calc R
C311 C 0.9707(7) 0.7577(7) 0.6454(2) 0.055(2) Uani 1 1 d .
H31D H 0.9364 0.7281 0.6701 0.083 Uiso 1 1 calc R
H31E H 0.9115 0.8041 0.6306 0.083 Uiso 1 1 calc R
H31F H 1.0378 0.8116 0.6512 0.083 Uiso 1 1 calc R
C331 C 0.7502(8) 0.4928(9) 0.7826(2) 0.064(2) Uani 1 1 d .
H33A H 0.8156 0.4340 0.7827 0.096 Uiso 1 1 calc R
H33B H 0.6784 0.4512 0.7914 0.096 Uiso 1 1 calc R
H33C H 0.7681 0.5616 0.8004 0.096 Uiso 1 1 calc R
C351 C 0.5298(8) 0.7725(8) 0.6846(3) 0.079(3) Uani 1 1 d .
H35A H 0.4902 0.7975 0.7090 0.118 Uiso 1 1 calc R
H35B H 0.4721 0.7367 0.6664 0.118 Uiso 1 1 calc R
H35C H 0.5665 0.8448 0.6723 0.118 Uiso 1 1 calc R

loop_
_atom_site_aniso_label
_atom_site_aniso_U_11
_atom_site_aniso_U_22
_atom_site_aniso_U_33
_atom_site_aniso_U_23
_atom_site_aniso_U_13
_atom_site_aniso_U_12
Nb 0.0247(3) 0.0277(3) 0.0228(3) 0.0008(2) 0.0017(2) 0.0008(2)
Se 0.0277(4) 0.0467(4) 0.0525(4) -0.0002(3) 0.0052(3) 0.0042(3)
N1 0.024(3) 0.031(3) 0.025(3) -0.001(2) -0.003(2) 0.005(2)
N2 0.039(3) 0.035(3) 0.029(3) -0.004(2) 0.004(2) -0.002(2)
N3 0.026(3) 0.033(3) 0.038(3) 0.001(2) -0.001(2) 0.001(2)
C11 0.028(3) 0.038(4) 0.020(3) 0.007(3) -0.002(2) 0.002(3)
C12 0.029(4) 0.039(4) 0.033(3) 0.000(3) 0.004(3) -0.001(3)
C13 0.035(4) 0.058(5) 0.029(3) 0.011(3) -0.005(3) -0.018(3)
C14 0.021(3) 0.068(5) 0.052(4) 0.006(4) 0.000(3) 0.018(4)
C15 0.033(4) 0.046(4) 0.045(4) 0.004(3) 0.002(3) 0.001(3)
C16 0.031(3) 0.037(4) 0.033(3) 0.005(3) 0.003(3) -0.001(3)
C17 0.027(3) 0.032(3) 0.030(3) 0.003(3) 0.001(3) 0.004(3)
C18 0.037(4) 0.036(4) 0.026(3) 0.000(3) -0.006(3) 0.006(3)
C19 0.056(5) 0.056(5) 0.032(4) 0.003(3) 0.002(3) 0.019(4)
C21 0.059(5) 0.031(4) 0.021(3) 0.000(3) -0.011(3) -0.001(3)
C22 0.054(5) 0.053(5) 0.031(4) -0.002(3) -0.012(3) 0.012(4)
C23 0.078(6) 0.067(6) 0.055(5) -0.014(5) -0.032(5) 0.026(5)
C24 0.132(10) 0.046(5) 0.058(6) -0.004(5) -0.039(6) 0.028(6)
C25 0.139(9) 0.035(5) 0.038(5) 0.005(4) -0.023(5) -0.003(5)
C26 0.078(6) 0.040(4) 0.034(4) 0.002(3) -0.006(4) -0.010(4)
C27 0.051(4) 0.037(4) 0.029(3) -0.007(3) 0.008(3) -0.001(3)
C28 0.055(4) 0.037(4) 0.031(4) -0.002(3) -0.002(3) -0.003(3)
C29 0.090(6) 0.053(5) 0.034(4) -0.008(4) -0.005(4) -0.008(4)
C31 0.024(3) 0.032(3) 0.041(4) -0.003(3) 0.003(3) -0.003(3)
C32 0.035(4) 0.033(4) 0.039(4) -0.005(3) 0.003(3) -0.002(3)
C33 0.038(4) 0.048(4) 0.048(4) -0.012(4) 0.011(3) -0.011(3)
C34 0.044(5) 0.046(5) 0.068(6) -0.015(4) 0.023(4) -0.007(4)
C35 0.039(4) 0.035(4) 0.089(6) -0.011(4) 0.015(4) 0.000(3)
C36 0.037(4) 0.037(4) 0.057(5) 0.005(3) 0.000(3) -0.004(3)
C37 0.037(4) 0.034(4) 0.026(3) -0.002(3) -0.004(3) 0.002(3)
C38 0.048(4) 0.034(4) 0.035(4) 0.001(3) 0.007(3) -0.006(3)
C39 0.073(6) 0.059(5) 0.056(5) 0.007(4) 0.015(4) -0.015(5)
C110 0.052(4) 0.050(4) 0.028(4) 0.006(3) -0.005(3) 0.008(3)
C111 0.058(5) 0.043(4) 0.043(4) 0.000(3) -0.020(4) 0.001(4)
C131 0.044(5) 0.091(7) 0.062(5) -0.013(5) -0.009(4) -0.018(5)
C151 0.038(4) 0.067(6) 0.080(6) -0.006(5) 0.003(4) 0.017(4)
C210 0.057(5) 0.054(5) 0.062(5) -0.011(4) -0.018(4) -0.006(4)
C211 0.057(5) 0.041(4) 0.039(4) 0.001(3) 0.002(3) 0.002(3)
C231 0.094(8) 0.112(9) 0.092(8) -0.020(7) -0.023(6) 0.065(7)
C251 0.221(15) 0.053(6) 0.066(7) 0.025(5) -0.018(8) -0.022(8)
C310 0.047(5) 0.059(5) 0.061(5) 0.005(4) -0.013(4) -0.015(4)
C311 0.058(5) 0.047(5) 0.061(5) -0.014(4) 0.010(4) -0.013(4)
C331 0.076(6) 0.079(6) 0.037(4) -0.014(4) 0.018(4) -0.022(5)
C351 0.050(5) 0.049(5) 0.137(9) 0.003(5) 0.027(6) 0.011(4)

loop_
_atom_type_symbol
_atom_type_description
_atom_type_scat_dispersion_real
_atom_type_scat_dispersion_imag
_atom_type_scat_source
C C 0.0033 0.0016 'International Tables Vol C Tables 4.2.6.8 and 6.1.1.4'
H H 0.0000 0.0000 'International Tables Vol C Tables 4.2.6.8 and 6.1.1.4'
N N 0.0061 0.0033 'International Tables Vol C Tables 4.2.6.8 and 6.1.1.4'
Se Se -0.0929 2.2259 'International Tables Vol C Tables 4.2.6.8 and 6.1.1.4'
Nb Nb -2.0727 0.6215 'International Tables Vol C Tables 4.2.6.8 and 6.1.1.4'

loop_
_geom_angle_atom_site_label_1
_geom_angle_atom_site_label_2
_geom_angle_atom_site_label_3
_geom_angle
N1 Nb N3 115.7(2)
N1 Nb N2 111.9(2)
N3 Nb N2 109.7(2)
N1 Nb Se 103.71(14)
N3 Nb Se 111.50(14)
N2 Nb Se 103.54(15)
C11 N1 C17 114.8(5)
C11 N1 Nb 112.6(4)
C17 N1 Nb 130.3(4)
C21 N2 C27 115.1(5)
C21 N2 Nb 114.5(4)
C27 N2 Nb 127.7(4)
C31 N3 C37 118.3(5)
C31 N3 Nb 129.2(4)
C37 N3 Nb 110.7(4)
C16 C11 C12 118.8(6)
C16 C11 N1 120.3(6)
C12 C11 N1 120.8(5)
C13 C12 C11 120.1(6)
C14 C13 C12 119.7(6)
C14 C13 C131 121.7(7)
C12 C13 C131 118.7(7)
C15 C14 C13 120.3(6)
C16 C15 C14 119.7(6)
C16 C15 C151 120.4(7)
C14 C15 C151 119.8(6)
C15 C16 C11 121.2(6)
N1 C17 C18 115.8(5)
C111 C18 C110 109.7(5)
C111 C18 C19 110.5(6)
C110 C18 C19 110.5(6)
C111 C18 C17 110.1(5)
C110 C18 C17 105.6(5)
C19 C18 C17 110.4(5)
C22 C21 C26 119.0(7)
C22 C21 N2 120.2(6)
C26 C21 N2 120.7(7)
C21 C22 C23 120.1(8)
C24 C23 C22 118.8(9)
C24 C23 C231 121.5(9)
C22 C23 C231 119.7(9)
C25 C24 C23 122.3(8)
C24 C25 C26 118.8(8)
C24 C25 C251 121.8(9)
C26 C25 C251 119.4(11)
C25 C26 C21 121.0(8)
N2 C27 C28 115.2(5)
C210 C28 C211 111.3(6)
C210 C28 C27 110.7(6)
C211 C28 C27 110.4(6)
C210 C28 C29 109.6(6)
C211 C28 C29 108.3(6)
C27 C28 C29 106.5(6)
C36 C31 C32 118.8(6)
C36 C31 N3 122.5(6)
C32 C31 N3 118.7(6)
C31 C32 C33 121.6(6)
C34 C33 C32 118.2(7)
C34 C33 C331 121.4(7)
C32 C33 C331 120.4(7)
C35 C34 C33 121.6(7)
C34 C35 C36 119.9(7)
C34 C35 C351 122.1(8)
C36 C35 C351 118.0(8)
C31 C36 C35 119.9(7)
N3 C37 C38 118.6(5)
C310 C38 C311 110.5(6)
C310 C38 C37 111.1(6)
C311 C38 C37 111.2(6)
C310 C38 C39 109.5(6)
C311 C38 C39 108.1(6)
C37 C38 C39 106.3(6)

loop_
_geom_bond_atom_site_label_1
_geom_bond_atom_site_label_2
_geom_bond_distance
Nb N1 1.986(5)
Nb N3 1.986(5)
Nb N2 2.006(5)
Nb Se 2.3101(9)
N1 C11 1.443(7)
N1 C17 1.479(7)
N2 C21 1.432(8)
N2 C27 1.476(8)
N3 C31 1.433(8)
N3 C37 1.465(8)
C11 C16 1.393(9)
C11 C12 1.401(9)
C12 C13 1.398(9)
C13 C14 1.395(10)
C13 C131 1.515(10)
C14 C15 1.385(10)
C15 C16 1.383(9)
C15 C151 1.520(10)
C17 C18 1.550(8)
C18 C111 1.513(9)
C18 C110 1.523(9)
C18 C19 1.527(9)
C21 C22 1.391(10)
C21 C26 1.397(10)
C22 C23 1.400(11)
C23 C24 1.377(14)
C23 C231 1.522(13)
C24 C25 1.369(14)
C25 C26 1.384(12)
C25 C251 1.514(13)
C27 C28 1.538(9)
C28 C210 1.507(10)
C28 C211 1.520(9)
C28 C29 1.541(10)
C31 C36 1.388(9)
C31 C32 1.390(9)
C32 C33 1.395(9)
C33 C34 1.381(11)
C33 C331 1.503(11)
C34 C35 1.363(11)
C35 C36 1.405(10)
C35 C351 1.528(11)
C37 C38 1.542(9)
C38 C310 1.520(10)
C38 C311 1.523(10)
C38 C39 1.548(9)
